data_2106024
loop_
_publ_author_name
'Baggio, S.'

_publ_section_title
;
 The Crystal Structure of Ammonium Pyrosulphite
;
_journal_name_full 'Acta Crystallographica B (24,1968-38,1982)'
_journal_page_first 517
_journal_page_last 522
_journal_volume 27
_journal_year 1971
_chemical_formula_sum 'H8 N2 O5 S2'
_chemical_name_systematic '(N H4)2 S2 O5'
_space_group_IT_number 62
_symmetry_space_group_name_Hall '-P 2ac 2n'
_symmetry_space_group_name_H-M 'P n m a'
_cell_angle_alpha 90
_cell_angle_beta 90
_cell_angle_gamma 90
_cell_formula_units_Z 4
_cell_length_a 7.133
_cell_length_b 6.085
_cell_length_c 15.062
_cell_volume 653.756
_citation_journal_id_ASTM ACBCAR
_cod_data_source_file Baggio_ACBCAR_1971_1628.cif
_cod_data_source_block H8N2O5S2
_cod_original_cell_volume 653.7557
_cod_database_code 2106024

loop_
_symmetry_equiv_pos_as_xyz
x,y,z
-x+1/2,-y,z+1/2
x+1/2,-y+1/2,-z+1/2
-x,y+1/2,-z
-x,-y,-z
x-1/2,y,-z-1/2
-x-1/2,y-1/2,z-1/2
x,-y-1/2,z

loop_
_atom_site_label
_atom_site_type_symbol
_atom_site_fract_x
_atom_site_fract_y
_atom_site_fract_z
_atom_site_occupancy
_atom_site_U_iso_or_equiv
H3 H+1 0.33 0.37 0.53 1 0.0
H2 H+1 0.37 0.25 0.46 1 0.0
N2 N-3 0.2989 0.25 0.1875 1 0.0
H5 H+1 0.2 0.25 0.17 1 0.0
S2 S+4 0.3924 0.75 0.3085 1 0.0
N1 N-3 0.3058 0.25 0.4999 1 0.0
S1 S+4 0.1685 0.75 0.4061 1 0.0
O2 O-2 0.06 0.5509 0.3913 1 0.0
H1 H+1 0.18 0.25 0.49 1 0.0
O3 O-2 0.2632 0.75 0.4918 1 0.0
O1 O-2 0.4926 0.5465 0.338 1 0.0
H4 H+1 0.36 0.25 0.14 1 0.0
H6 H+1 0.32 0.37 0.21 1 0.0
